data_7161061
loop_
_publ_author_name
'Budhwan, Rajnish'
'Dahiya, Pooja'
'Singh, Nikunj'
'Chauhan, Shivom'
'Peddinti, Rama Krishna'

_publ_section_title
;
 Koser's reagent-promoted synthesis of substituted isoxazoles and their
 photophysical properties.
;
_journal_issue 13
_journal_name_full 'Organic &amp; biomolecular chemistry'
_journal_page_first 2742
_journal_page_last 2751
_journal_paper_doi 10.1039/d5ob02000j
_journal_volume 24
_journal_year 2026
_chemical_formula_moiety 'C16 H13 N O'
_chemical_formula_sum 'C16 H13 N O'
_chemical_formula_weight 235.27
_space_group_crystal_system monoclinic
_space_group_IT_number 14
_space_group_name_Hall '-P 2ybc'
_space_group_name_H-M_alt 'P 1 21/c 1'
_atom_sites_solution_hydrogens geom
_audit_creation_date 2025-11-27
_audit_creation_method
;
Olex2 1.5
(compiled 2025.07.13 svn.rb7424aed for OlexSys, GUI svn.r7314)
;
_audit_update_record
;
2025-12-06 deposited with the CCDC.	2026-03-03 downloaded from the CCDC.
;
_cell_angle_alpha 90
_cell_angle_beta 152.9491(10)
_cell_angle_gamma 90
_cell_formula_units_Z 4
_cell_length_a 12.0197(5)
_cell_length_b 17.7856(8)
_cell_length_c 12.4927(6)
_cell_measurement_reflns_used 5175
_cell_measurement_temperature 108.00
_cell_measurement_theta_max 24.77
_cell_measurement_theta_min 2.58
_cell_volume 1214.57(10)
_computing_molecular_graphics 'Olex2 1.5 (Dolomanov et al., 2009)'
_computing_publication_material 'Olex2 1.5 (Dolomanov et al., 2009)'
_computing_structure_refinement 'XL  (Sheldrick, 2008)'
_diffrn_ambient_temperature 108.00
_diffrn_measured_fraction_theta_full 0.990
_diffrn_measured_fraction_theta_max 0.990
_diffrn_measurement_device_type 'Bruker APEX-II CCD'
_diffrn_measurement_method '\f and \w scans'
_diffrn_radiation_type MoK\a
_diffrn_radiation_wavelength 0.71073
_diffrn_reflns_av_R_equivalents 0.0369
_diffrn_reflns_av_unetI/netI 0.0122
_diffrn_reflns_Laue_measured_fraction_full 0.990
_diffrn_reflns_Laue_measured_fraction_max 0.990
_diffrn_reflns_limit_h_max 14
_diffrn_reflns_limit_h_min -14
_diffrn_reflns_limit_k_max 21
_diffrn_reflns_limit_k_min -21
_diffrn_reflns_limit_l_max 14
_diffrn_reflns_limit_l_min -14
_diffrn_reflns_number 46846
_diffrn_reflns_point_group_measured_fraction_full 0.990
_diffrn_reflns_point_group_measured_fraction_max 0.990
_diffrn_reflns_theta_full 25.041
_diffrn_reflns_theta_max 25.041
_diffrn_reflns_theta_min 3.432
_exptl_absorpt_coefficient_mu 0.080
_exptl_crystal_colour white
_exptl_crystal_density_diffrn 1.287
_exptl_crystal_description needle
_exptl_crystal_F_000 496
_exptl_crystal_size_max 0.065
_exptl_crystal_size_mid 0.036
_exptl_crystal_size_min 0.015
_refine_diff_density_max 0.315
_refine_diff_density_min -0.287
_refine_diff_density_rms 0.038
_refine_ls_extinction_method none
_refine_ls_goodness_of_fit_ref 1.048
_refine_ls_hydrogen_treatment constr
_refine_ls_matrix_type full
_refine_ls_number_parameters 164
_refine_ls_number_reflns 2128
_refine_ls_number_restraints 0
_refine_ls_restrained_S_all 1.048
_refine_ls_R_factor_all 0.0429
_refine_ls_R_factor_gt 0.0405
_refine_ls_shift/su_max 0.000
_refine_ls_shift/su_mean 0.000
_refine_ls_structure_factor_coef Fsqd
_refine_ls_weighting_details 'w=1/[\s^2^(Fo^2^)+(0.0440P)^2^+0.6988P] where P=(Fo^2^+2Fc^2^)/3'
_refine_ls_weighting_scheme calc
_refine_ls_wR_factor_gt 0.0978
_refine_ls_wR_factor_ref 0.1000
_reflns_Friedel_coverage 0.000
_reflns_number_gt 1981
_reflns_number_total 2128
_reflns_threshold_expression 'I > 2\s(I)'
_cod_data_source_file d5ob02000j3.cif
_cod_data_source_block rj
_cod_depositor_comments 'Adding full bibliography for 7161059--7161061.cif.'
_cod_original_cell_volume 1214.56(10)
_cod_database_code 7161061
_shelx_shelxl_version_number 2019/1
_shelx_space_group_comment
;
The symmetry employed for this shelxl refinement is uniquely defined
by the following loop, which should always be used as a source of
symmetry information in preference to the above space-group names.
They are only intended as comments.
;
_shelx_estimated_absorpt_t_max 0.999
_shelx_estimated_absorpt_t_min 0.995
_olex2_refinement_description
;
1. Fixed Uiso
 At 1.2 times of:
  All C(H) groups
 At 1.5 times of:
  All C(H,H,H) groups
2.a Aromatic/amide H refined with riding coordinates:
 C2(H2), C3(H3), C4(H4), C5(H5), C6(H6), C8(H8), C11(H11), C12(H12), C14(H14),
 C15(H15)
2.b Idealised Me refined as rotating group:
 C16(H16A,H16B,H16C)
;
_olex2_submission_special_instructions 'No special instructions were received'

loop_
_space_group_symop_operation_xyz
'x, y, z'
'-x, y+1/2, -z+1/2'
'-x, -y, -z'
'x, -y-1/2, z-1/2'

loop_
_atom_site_label
_atom_site_type_symbol
_atom_site_fract_x
_atom_site_fract_y
_atom_site_fract_z
_atom_site_U_iso_or_equiv
_atom_site_adp_type
_atom_site_occupancy
_atom_site_site_symmetry_order
_atom_site_calc_flag
_atom_site_refinement_flags_posn
_atom_site_refinement_flags_adp
_atom_site_refinement_flags_occupancy
_atom_site_disorder_assembly
_atom_site_disorder_group
O1 O 1.05994(16) 0.61337(5) 0.55580(16) 0.0225(2) Uani 1 1 d . . . . .
N1 N 1.1425(2) 0.56554(6) 0.5433(2) 0.0216(3) Uani 1 1 d . . . . .
C1 C 0.7005(2) 0.67643(7) 0.3113(2) 0.0202(3) Uani 1 1 d . . . . .
C2 C 0.4854(2) 0.71407(8) 0.0988(2) 0.0223(3) Uani 1 1 d . . . . .
H2 H 0.411069 0.704809 -0.032364 0.027 Uiso 1 1 calc R U . . .
C3 C 0.3807(3) 0.76487(8) 0.0795(2) 0.0262(3) Uani 1 1 d . . . . .
H3 H 0.235821 0.790933 -0.064294 0.031 Uiso 1 1 calc R U . . .
C4 C 0.4865(3) 0.77787(8) 0.2695(3) 0.0274(3) Uani 1 1 d . . . . .
H4 H 0.414071 0.812691 0.255656 0.033 Uiso 1 1 calc R U . . .
C5 C 0.6979(3) 0.73992(8) 0.4794(3) 0.0268(3) Uani 1 1 d . . . . .
H5 H 0.769798 0.748607 0.609113 0.032 Uiso 1 1 calc R U . . .
C6 C 0.8053(2) 0.68929(8) 0.5012(2) 0.0217(3) Uani 1 1 d . . . . .
H6 H 0.950199 0.663391 0.645406 0.026 Uiso 1 1 calc R U . . .
C7 C 0.8157(2) 0.62521(7) 0.3334(2) 0.0186(3) Uani 1 1 d . . . . .
C8 C 0.7361(2) 0.58706(7) 0.1785(2) 0.0201(3) Uani 1 1 d . . . . .
H8 H 0.574060 0.584726 0.012369 0.024 Uiso 1 1 calc R U . . .
C9 C 0.9479(2) 0.55121(7) 0.3187(2) 0.0197(3) Uani 1 1 d . . . . .
C10 C 0.9671(2) 0.50364(7) 0.2386(2) 0.0191(3) Uani 1 1 d . . . . .
C11 C 0.7605(2) 0.46697(8) 0.0223(2) 0.0225(3) Uani 1 1 d . . . . .
H11 H 0.607350 0.473119 -0.074093 0.027 Uiso 1 1 calc R U . . .
C12 C 0.7779(3) 0.42137(8) -0.0529(2) 0.0234(3) Uani 1 1 d . . . . .
H12 H 0.636086 0.396232 -0.199964 0.028 Uiso 1 1 calc R U . . .
C13 C 0.9986(3) 0.41185(8) 0.0826(2) 0.0243(3) Uani 1 1 d . . . . .
C14 C 1.2036(3) 0.44925(8) 0.2976(2) 0.0242(3) Uani 1 1 d . . . . .
H14 H 1.356001 0.443678 0.392590 0.029 Uiso 1 1 calc R U . . .
C15 C 1.1895(2) 0.49448(8) 0.3759(2) 0.0233(3) Uani 1 1 d . . . . .
H15 H 1.331813 0.519322 0.523393 0.028 Uiso 1 1 calc R U . . .
C16 C 1.0147(3) 0.36291(9) -0.0014(3) 0.0313(4) Uani 1 1 d . . . . .
H16A H 1.169876 0.335337 0.132253 0.047 Uiso 1 1 calc R U . . .
H16B H 1.006285 0.394366 -0.072915 0.047 Uiso 1 1 calc R U . . .
H16C H 0.878339 0.327133 -0.118410 0.047 Uiso 1 1 calc R U . . .

loop_
_atom_site_aniso_label
_atom_site_aniso_U_11
_atom_site_aniso_U_22
_atom_site_aniso_U_33
_atom_site_aniso_U_23
_atom_site_aniso_U_13
_atom_site_aniso_U_12
O1 0.0188(5) 0.0255(5) 0.0193(5) -0.0017(4) 0.0165(5) 0.0004(4)
N1 0.0192(6) 0.0227(6) 0.0214(6) -0.0021(5) 0.0179(5) -0.0004(5)
C1 0.0204(6) 0.0178(6) 0.0219(7) -0.0025(5) 0.0188(6) -0.0035(5)
C2 0.0205(7) 0.0233(7) 0.0191(6) -0.0014(5) 0.0171(6) -0.0016(5)
C3 0.0211(7) 0.0246(7) 0.0222(7) 0.0022(6) 0.0180(7) 0.0028(6)
C4 0.0271(7) 0.0254(7) 0.0296(7) -0.0018(6) 0.0253(7) 0.0017(6)
C5 0.0287(7) 0.0281(8) 0.0251(7) -0.0027(6) 0.0241(7) -0.0011(6)
C6 0.0195(6) 0.0209(7) 0.0190(6) -0.0003(5) 0.0165(6) -0.0008(5)
C7 0.0166(6) 0.0173(6) 0.0177(6) 0.0007(5) 0.0148(6) -0.0013(5)
C8 0.0182(6) 0.0204(7) 0.0178(6) 0.0007(5) 0.0156(6) 0.0000(5)
C9 0.0199(6) 0.0178(7) 0.0199(6) 0.0004(5) 0.0176(6) -0.0020(5)
C10 0.0202(6) 0.0178(6) 0.0195(6) 0.0026(5) 0.0177(6) 0.0015(5)
C11 0.0195(7) 0.0240(7) 0.0212(7) 0.0016(5) 0.0178(6) 0.0016(5)
C12 0.0215(7) 0.0238(7) 0.0189(7) -0.0006(5) 0.0173(6) -0.0002(6)
C13 0.0297(7) 0.0218(7) 0.0268(7) 0.0057(6) 0.0258(7) 0.0057(6)
C14 0.0210(7) 0.0267(7) 0.0252(7) 0.0043(6) 0.0206(7) 0.0039(6)
C15 0.0197(7) 0.0243(7) 0.0208(7) 0.0003(5) 0.0175(6) -0.0005(5)
C16 0.0362(8) 0.0320(8) 0.0327(8) 0.0047(7) 0.0315(8) 0.0080(7)

loop_
_atom_type_symbol
_atom_type_description
_atom_type_scat_dispersion_real
_atom_type_scat_dispersion_imag
_atom_type_scat_source
C C 0.0033 0.0016 'International Tables Vol C Tables 4.2.6.8 and 6.1.1.4'
H H 0.0000 0.0000 'International Tables Vol C Tables 4.2.6.8 and 6.1.1.4'
N N 0.0061 0.0033 'International Tables Vol C Tables 4.2.6.8 and 6.1.1.4'
O O 0.0106 0.0060 'International Tables Vol C Tables 4.2.6.8 and 6.1.1.4'

loop_
_geom_angle_atom_site_label_1
_geom_angle_atom_site_label_2
_geom_angle_atom_site_label_3
_geom_angle
_geom_angle_site_symmetry_1
_geom_angle_site_symmetry_3
_geom_angle_publ_flag
C7 O1 N1 108.48(10) . . ?
C9 N1 O1 105.25(10) . . ?
C2 C1 C7 119.69(12) . . ?
C6 C1 C2 119.53(13) . . ?
C6 C1 C7 120.77(12) . . ?
C1 C2 H2 120.0 . . ?
C3 C2 C1 119.98(13) . . ?
C3 C2 H2 120.0 . . ?
C2 C3 H3 119.9 . . ?
C2 C3 C4 120.30(13) . . ?
C4 C3 H3 119.9 . . ?
C3 C4 H4 120.1 . . ?
C5 C4 C3 119.84(13) . . ?
C5 C4 H4 120.1 . . ?
C4 C5 H5 119.8 . . ?
C4 C5 C6 120.35(13) . . ?
C6 C5 H5 119.8 . . ?
C1 C6 H6 120.0 . . ?
C5 C6 C1 120.00(13) . . ?
C5 C6 H6 120.0 . . ?
O1 C7 C1 116.08(11) . . ?
C8 C7 O1 109.56(12) . . ?
C8 C7 C1 134.32(12) . . ?
C7 C8 H8 127.6 . . ?
C7 C8 C9 104.76(12) . . ?
C9 C8 H8 127.6 . . ?
N1 C9 C8 111.94(12) . . ?
N1 C9 C10 120.29(12) . . ?
C8 C9 C10 127.76(12) . . ?
C11 C10 C9 119.92(12) . . ?
C11 C10 C15 118.86(12) . . ?
C15 C10 C9 121.22(12) . . ?
C10 C11 H11 119.9 . . ?
C12 C11 C10 120.19(13) . . ?
C12 C11 H11 119.9 . . ?
C11 C12 H12 119.3 . . ?
C13 C12 C11 121.33(13) . . ?
C13 C12 H12 119.3 . . ?
C12 C13 C14 118.06(13) . . ?
C12 C13 C16 120.83(13) . . ?
C14 C13 C16 121.11(13) . . ?
C13 C14 H14 119.4 . . ?
C15 C14 C13 121.29(13) . . ?
C15 C14 H14 119.4 . . ?
C10 C15 H15 119.9 . . ?
C14 C15 C10 120.26(13) . . ?
C14 C15 H15 119.9 . . ?
C13 C16 H16A 109.5 . . ?
C13 C16 H16B 109.5 . . ?
C13 C16 H16C 109.5 . . ?
H16A C16 H16B 109.5 . . ?
H16A C16 H16C 109.5 . . ?
H16B C16 H16C 109.5 . . ?

loop_
_geom_bond_atom_site_label_1
_geom_bond_atom_site_label_2
_geom_bond_distance
_geom_bond_site_symmetry_2
_geom_bond_publ_flag
O1 N1 1.4172(14) . ?
O1 C7 1.3614(16) . ?
N1 C9 1.3114(18) . ?
C1 C2 1.3982(19) . ?
C1 C6 1.3938(19) . ?
C1 C7 1.4633(19) . ?
C2 H2 0.9500 . ?
C2 C3 1.386(2) . ?
C3 H3 0.9500 . ?
C3 C4 1.388(2) . ?
C4 H4 0.9500 . ?
C4 C5 1.386(2) . ?
C5 H5 0.9500 . ?
C5 C6 1.388(2) . ?
C6 H6 0.9500 . ?
C7 C8 1.3503(19) . ?
C8 H8 0.9500 . ?
C8 C9 1.4192(19) . ?
C9 C10 1.4762(19) . ?
C10 C11 1.3934(19) . ?
C10 C15 1.3964(19) . ?
C11 H11 0.9500 . ?
C11 C12 1.391(2) . ?
C12 H12 0.9500 . ?
C12 C13 1.390(2) . ?
C13 C14 1.393(2) . ?
C13 C16 1.503(2) . ?
C14 H14 0.9500 . ?
C14 C15 1.387(2) . ?
C15 H15 0.9500 . ?
C16 H16A 0.9800 . ?
C16 H16B 0.9800 . ?
C16 H16C 0.9800 . ?

loop_
_geom_torsion_atom_site_label_1
_geom_torsion_atom_site_label_2
_geom_torsion_atom_site_label_3
_geom_torsion_atom_site_label_4
_geom_torsion
_geom_torsion_site_symmetry_1
_geom_torsion_site_symmetry_2
_geom_torsion_site_symmetry_3
_geom_torsion_site_symmetry_4
_geom_torsion_publ_flag
O1 N1 C9 C8 -0.46(14) . . . . ?
O1 N1 C9 C10 178.65(11) . . . . ?
O1 C7 C8 C9 -0.75(15) . . . . ?
N1 O1 C7 C1 -177.36(10) . . . . ?
N1 O1 C7 C8 0.51(14) . . . . ?
N1 C9 C10 C11 157.45(13) . . . . ?
N1 C9 C10 C15 -22.61(19) . . . . ?
C1 C2 C3 C4 -0.9(2) . . . . ?
C1 C7 C8 C9 176.57(14) . . . . ?
C2 C1 C6 C5 -0.9(2) . . . . ?
C2 C1 C7 O1 155.73(12) . . . . ?
C2 C1 C7 C8 -21.5(2) . . . . ?
C2 C3 C4 C5 0.1(2) . . . . ?
C3 C4 C5 C6 0.4(2) . . . . ?
C4 C5 C6 C1 0.1(2) . . . . ?
C6 C1 C2 C3 1.3(2) . . . . ?
C6 C1 C7 O1 -23.03(18) . . . . ?
C6 C1 C7 C8 159.78(15) . . . . ?
C7 O1 N1 C9 -0.02(13) . . . . ?
C7 C1 C2 C3 -177.46(12) . . . . ?
C7 C1 C6 C5 177.88(12) . . . . ?
C7 C8 C9 N1 0.77(16) . . . . ?
C7 C8 C9 C10 -178.26(12) . . . . ?
C8 C9 C10 C11 -23.6(2) . . . . ?
C8 C9 C10 C15 156.35(14) . . . . ?
C9 C10 C11 C12 -179.26(12) . . . . ?
C9 C10 C15 C14 179.73(12) . . . . ?
C10 C11 C12 C13 -0.7(2) . . . . ?
C11 C10 C15 C14 -0.3(2) . . . . ?
C11 C12 C13 C14 0.2(2) . . . . ?
C11 C12 C13 C16 -179.52(13) . . . . ?
C12 C13 C14 C15 0.3(2) . . . . ?
C13 C14 C15 C10 -0.2(2) . . . . ?
C15 C10 C11 C12 0.8(2) . . . . ?
C16 C13 C14 C15 179.99(13) . . . . ?
